data_7028892
loop_
_publ_author_name
'Najafabadi, Bahareh Khalili'
'Corrigan, John F.'

_publ_section_title
;
 N-heterocyclic carbenes as effective ligands for the preparation of
 stabilized copper- and silver-t-butylthiolate clusters.
;
_journal_issue 5
_journal_name_full 'Dalton transactions (Cambridge, England : 2003)'
_journal_page_first 2104
_journal_page_last 2111
_journal_paper_doi 10.1039/c3dt52558a
_journal_volume 43
_journal_year 2014
_chemical_formula_moiety 'C42 H96 Ag6 P2 S6'
_chemical_formula_sum 'C42 H96 Ag6 P2 S6'
_chemical_formula_weight 1502.70
_chemical_name_systematic
;
 ?
;
_space_group_crystal_system orthorhombic
_space_group_IT_number 52
_space_group_name_Hall '-P 2a 2bc'
_space_group_name_H-M_alt 'P n n a'
_symmetry_space_group_name_Hall '-P 2a 2bc'
_symmetry_space_group_name_H-M 'P n n a'
_atom_sites_solution_hydrogens geom
_audit_creation_method SHELXL-2012
_cell_angle_alpha 90
_cell_angle_beta 90
_cell_angle_gamma 90
_cell_formula_units_Z 4
_cell_length_a 24.641(9)
_cell_length_b 15.066(5)
_cell_length_c 16.081(5)
_cell_measurement_reflns_used 9456
_cell_measurement_temperature 110(2)
_cell_measurement_theta_max 25.67
_cell_measurement_theta_min 3.03
_cell_volume 5970(3)
_computing_cell_refinement 'Bruker SAINT'
_computing_data_collection 'Bruker APEX2'
_computing_data_reduction 'Bruker SAINT'
_computing_publication_material cif2tables.py
_computing_structure_refinement 'SHELXL-2012 (Sheldrick, 2012)'
_computing_structure_solution 'SHELXS-97 (Sheldrick, 2008)'
_diffrn_ambient_temperature 110(2)
_diffrn_measured_fraction_theta_full 0.998
_diffrn_measured_fraction_theta_max 0.998
_diffrn_measurement_device_type 'Bruker APEX-II CCD'
_diffrn_measurement_method '\f and \w scans'
_diffrn_radiation_type MoK\a
_diffrn_radiation_wavelength 0.71073
_diffrn_reflns_av_R_equivalents 0.0927
_diffrn_reflns_av_unetI/netI 0.0467
_diffrn_reflns_Laue_measured_fraction_full 0.998
_diffrn_reflns_Laue_measured_fraction_max 0.998
_diffrn_reflns_limit_h_max 29
_diffrn_reflns_limit_h_min -30
_diffrn_reflns_limit_k_max 18
_diffrn_reflns_limit_k_min -18
_diffrn_reflns_limit_l_max 19
_diffrn_reflns_limit_l_min -19
_diffrn_reflns_number 83082
_diffrn_reflns_point_group_measured_fraction_full 0.998
_diffrn_reflns_point_group_measured_fraction_max 0.998
_diffrn_reflns_theta_full 25.242
_diffrn_reflns_theta_max 25.712
_diffrn_reflns_theta_min 2.704
_diffrn_source 'sealed tube'
_exptl_absorpt_coefficient_mu 2.219
_exptl_absorpt_correction_T_max 0.7453
_exptl_absorpt_correction_T_min 0.6102
_exptl_absorpt_correction_type multi-scan
_exptl_absorpt_process_details SAD-ABS
_exptl_crystal_colour colourless
_exptl_crystal_density_diffrn 1.672
_exptl_crystal_description 'tetragonal prism'
_exptl_crystal_F_000 3024
_exptl_crystal_size_max 0.066
_exptl_crystal_size_mid 0.052
_exptl_crystal_size_min 0.039
_refine_diff_density_max 0.850
_refine_diff_density_min -0.750
_refine_diff_density_rms 0.125
_refine_ls_extinction_method none
_refine_ls_goodness_of_fit_ref 1.026
_refine_ls_hydrogen_treatment constr
_refine_ls_matrix_type full
_refine_ls_number_parameters 320
_refine_ls_number_reflns 5693
_refine_ls_number_restraints 48
_refine_ls_restrained_S_all 1.023
_refine_ls_R_factor_all 0.0792
_refine_ls_R_factor_gt 0.0411
_refine_ls_shift/su_max 0.001
_refine_ls_shift/su_mean 0.000
_refine_ls_structure_factor_coef Fsqd
_refine_ls_weighting_details
;
 w=1/[\s^2^(Fo^2^)+(0.0466P)^2^+11.7184P]
 where P=(Fo^2^+2Fc^2^)/3
;
_refine_ls_weighting_scheme calc
_refine_ls_wR_factor_gt 0.0878
_refine_ls_wR_factor_ref 0.1056
_reflns_Friedel_coverage 0.000
_reflns_number_gt 3844
_reflns_number_total 5693
_reflns_threshold_expression 'I > 2\s(I)'
_cod_data_source_file c3dt52558a.txt
_cod_data_source_block 8
_cod_original_cell_volume 5970(4)
_cod_database_code 7028892
_shelx_space_group_comment
;
The symmetry employed for this shelxl refinement is uniquely defined
by the following loop, which should always be used as a source of
symmetry information in preference to the above space-group names.
They are only intended as comments.
;
_shelx_estimated_absorpt_t_min 0.867
_shelx_estimated_absorpt_t_max 0.918
_shelxl_version_number 2012-9

loop_
_space_group_symop_operation_xyz
'x, y, z'
'-x+1/2, -y, z'
'x, -y+1/2, -z+1/2'
'-x+1/2, y+1/2, -z+1/2'
'-x, -y, -z'
'x-1/2, y, -z'
'-x, y-1/2, z-1/2'
'x-1/2, -y-1/2, z-1/2'

loop_
_atom_site_label
_atom_site_type_symbol
_atom_site_fract_x
_atom_site_fract_y
_atom_site_fract_z
_atom_site_U_iso_or_equiv
_atom_site_adp_type
_atom_site_occupancy
_atom_site_site_symmetry_order
_atom_site_calc_flag
_atom_site_refinement_flags_posn
_atom_site_refinement_flags_adp
_atom_site_refinement_flags_occupancy
_atom_site_disorder_assembly
_atom_site_disorder_group
Ag1 Ag 0.59455(2) 0.14173(3) 0.16917(3) 0.04655(15) Uani 1 1 d . . . . .
Ag2 Ag 0.60630(2) 0.33611(3) 0.13741(3) 0.04034(14) Uani 1 1 d . . . . .
Ag3 Ag 0.45370(2) 0.35611(3) 0.24088(3) 0.03706(14) Uani 1 1 d . . . . .
S1 S 0.57342(6) 0.04274(9) 0.28238(11) 0.0412(4) Uani 1 1 d . . . . .
S2A S 0.64055(7) 0.21569(12) 0.05488(10) 0.0476(4) Uani 0.834(8) 1 d . . P A 1
C5A C 0.7156(3) 0.2061(5) 0.0630(4) 0.0520(17) Uani 0.834(8) 1 d . . P A 1
C6A C 0.7399(4) 0.2641(7) -0.0013(7) 0.087(4) Uani 0.834(8) 1 d . . P A 1
H6A1 H 0.7303 0.3261 0.0102 0.131 Uiso 0.834(8) 1 calc R U P A 1
H6A2 H 0.7260 0.2472 -0.0561 0.131 Uiso 0.834(8) 1 calc R U P A 1
H6A3 H 0.7795 0.2575 -0.0005 0.131 Uiso 0.834(8) 1 calc R U P A 1
C7A C 0.7296(4) 0.1085(6) 0.0459(6) 0.072(3) Uani 0.834(8) 1 d . . P A 1
H7A1 H 0.7158 0.0914 -0.0090 0.108 Uiso 0.834(8) 1 calc R U P A 1
H7A2 H 0.7130 0.0709 0.0886 0.108 Uiso 0.834(8) 1 calc R U P A 1
H7A3 H 0.7691 0.1007 0.0471 0.108 Uiso 0.834(8) 1 calc R U P A 1
C8A C 0.7333(3) 0.2302(6) 0.1506(6) 0.067(3) Uani 0.834(8) 1 d . . P A 1
H8A1 H 0.7729 0.2261 0.1547 0.100 Uiso 0.834(8) 1 calc R U P A 1
H8A2 H 0.7167 0.1890 0.1903 0.100 Uiso 0.834(8) 1 calc R U P A 1
H8A3 H 0.7217 0.2909 0.1634 0.100 Uiso 0.834(8) 1 calc R U P A 1
S2B S 0.64055(7) 0.21569(12) 0.05488(10) 0.0476(4) Uani 0.166(8) 1 d . U P A 2
C5B C 0.7156(3) 0.2061(5) 0.0630(4) 0.0520(17) Uani 0.166(8) 1 d . U P A 2
C6B C 0.7373(15) 0.181(3) -0.028(2) 0.053(7) Uani 0.166(8) 1 d . U P A 2
H6B1 H 0.7770 0.1850 -0.0285 0.079 Uiso 0.166(8) 1 calc R U P A 2
H6B2 H 0.7219 0.2216 -0.0686 0.079 Uiso 0.166(8) 1 calc R U P A 2
H6B3 H 0.7264 0.1198 -0.0410 0.079 Uiso 0.166(8) 1 calc R U P A 2
C7B C 0.7355(16) 0.147(3) 0.122(3) 0.055(7) Uani 0.166(8) 1 d . U P A 2
H7B1 H 0.7202 0.0881 0.1124 0.082 Uiso 0.166(8) 1 calc R U P A 2
H7B2 H 0.7252 0.1676 0.1779 0.082 Uiso 0.166(8) 1 calc R U P A 2
H7B3 H 0.7752 0.1444 0.1181 0.082 Uiso 0.166(8) 1 calc R U P A 2
C8B C 0.7427(14) 0.306(3) 0.079(3) 0.045(7) Uani 0.166(8) 1 d . U P A 2
H8B1 H 0.7220 0.3368 0.1225 0.068 Uiso 0.166(8) 1 calc R U P A 2
H8B2 H 0.7414 0.3403 0.0276 0.068 Uiso 0.166(8) 1 calc R U P A 2
H8B3 H 0.7805 0.2991 0.0972 0.068 Uiso 0.166(8) 1 calc R U P A 2
S3 S 0.49670(6) 0.23550(9) 0.14643(9) 0.0335(3) Uani 1 1 d . . . . .
P1A P 0.39194(6) 0.47587(10) 0.22102(10) 0.0386(4) Uani 0.708(15) 1 d . . P B 3
C19A C 0.3977(5) 0.5373(12) 0.1255(9) 0.074(4) Uani 0.708(15) 1 d . . P B 3
H19A H 0.4199 0.5868 0.1491 0.089 Uiso 0.708(15) 1 calc R U P B 3
C20A C 0.3560(4) 0.5907(8) 0.0958(7) 0.064(4) Uani 0.708(15) 1 d . . P B 3
H20A H 0.3696 0.6278 0.0503 0.096 Uiso 0.708(15) 1 calc R U P B 3
H20B H 0.3426 0.6287 0.1408 0.096 Uiso 0.708(15) 1 calc R U P B 3
H20C H 0.3263 0.5533 0.0753 0.096 Uiso 0.708(15) 1 calc R U P B 3
C21A C 0.4399(4) 0.5051(5) 0.0659(5) 0.076(2) Uani 0.708(15) 1 d . . P B 3
H21A H 0.4473 0.5514 0.0245 0.114 Uiso 0.708(15) 1 calc R U P B 3
H21B H 0.4268 0.4515 0.0378 0.114 Uiso 0.708(15) 1 calc R U P B 3
H21C H 0.4734 0.4914 0.0963 0.114 Uiso 0.708(15) 1 calc R U P B 3
P1B P 0.39194(6) 0.47587(10) 0.22102(10) 0.0386(4) Uani 0.292(15) 1 d . U P B 4
C19B C 0.3892(13) 0.490(2) 0.0991(19) 0.057(6) Uani 0.292(15) 1 d . U P B 4
H19B H 0.3894 0.4249 0.0872 0.068 Uiso 0.292(15) 1 calc R U P B 4
C20B C 0.3384(10) 0.507(2) 0.0529(15) 0.074(9) Uani 0.292(15) 1 d . U P B 4
H20D H 0.3374 0.5698 0.0357 0.111 Uiso 0.292(15) 1 calc R U P B 4
H20E H 0.3072 0.4946 0.0887 0.111 Uiso 0.292(15) 1 calc R U P B 4
H20F H 0.3370 0.4692 0.0035 0.111 Uiso 0.292(15) 1 calc R U P B 4
C21B C 0.4399(4) 0.5051(5) 0.0659(5) 0.076(2) Uani 0.292(15) 1 d . U P B 4
H21D H 0.4528 0.4512 0.0382 0.114 Uiso 0.292(15) 1 calc R U P B 4
H21E H 0.4652 0.5213 0.1105 0.114 Uiso 0.292(15) 1 calc R U P B 4
H21F H 0.4379 0.5536 0.0254 0.114 Uiso 0.292(15) 1 calc R U P B 4
C1 C 0.6231(2) -0.0504(4) 0.2794(5) 0.0516(19) Uani 1 1 d . . . . .
C2 C 0.6801(3) -0.0179(4) 0.2842(5) 0.067(2) Uani 1 1 d . . . . .
H2A H 0.6860 0.0115 0.3378 0.101 Uiso 1 1 calc R U . . .
H2B H 0.6867 0.0245 0.2390 0.101 Uiso 1 1 calc R U . . .
H2C H 0.7051 -0.0681 0.2788 0.101 Uiso 1 1 calc R U . . .
C3 C 0.6157(3) -0.0967(6) 0.1941(7) 0.097(3) Uani 1 1 d . . . . .
H3A H 0.6423 -0.1446 0.1885 0.146 Uiso 1 1 calc R U . . .
H3B H 0.6210 -0.0534 0.1494 0.146 Uiso 1 1 calc R U . . .
H3C H 0.5790 -0.1214 0.1904 0.146 Uiso 1 1 calc R U . . .
C4 C 0.6089(4) -0.1114(6) 0.3476(7) 0.119(4) Uani 1 1 d . . . . .
H4A H 0.6303 -0.1659 0.3426 0.179 Uiso 1 1 calc R U . . .
H4B H 0.5701 -0.1259 0.3445 0.179 Uiso 1 1 calc R U . . .
H4C H 0.6166 -0.0829 0.4011 0.179 Uiso 1 1 calc R U . . .
C9 C 0.4705(3) 0.2075(4) 0.0411(4) 0.0410(15) Uani 1 1 d . . . . .
C10 C 0.4097(3) 0.2237(5) 0.0384(4) 0.0532(17) Uani 1 1 d . . . . .
H10A H 0.3961 0.2113 -0.0177 0.080 Uiso 1 1 calc R U . . .
H10B H 0.4021 0.2857 0.0527 0.080 Uiso 1 1 calc R U . . .
H10C H 0.3916 0.1845 0.0784 0.080 Uiso 1 1 calc R U . . .
C11 C 0.4831(3) 0.1104(4) 0.0238(4) 0.065(2) Uani 1 1 d . . . . .
H11A H 0.4669 0.0734 0.0674 0.097 Uiso 1 1 calc R U . . .
H11B H 0.5225 0.1017 0.0232 0.097 Uiso 1 1 calc R U . . .
H11C H 0.4679 0.0936 -0.0303 0.097 Uiso 1 1 calc R U . . .
C12 C 0.4990(3) 0.2669(4) -0.0223(4) 0.0458(16) Uani 1 1 d . . . . .
H12A H 0.4844 0.2551 -0.0779 0.069 Uiso 1 1 calc R U . . .
H12B H 0.5380 0.2545 -0.0217 0.069 Uiso 1 1 calc R U . . .
H12C H 0.4929 0.3293 -0.0079 0.069 Uiso 1 1 calc R U . . .
C13 C 0.4000(3) 0.5665(6) 0.2979(8) 0.116(4) Uani 1 1 d . . . . .
H13 H 0.3965 0.5359 0.3528 0.139 Uiso 1 1 calc R U . B 3
C14 C 0.4543(4) 0.6019(7) 0.2987(9) 0.154(6) Uani 1 1 d . . . . .
H14A H 0.4603 0.6372 0.2484 0.230 Uiso 1 1 calc R U . . .
H14B H 0.4805 0.5529 0.3005 0.230 Uiso 1 1 calc R U . . .
H14C H 0.4591 0.6396 0.3479 0.230 Uiso 1 1 calc R U . . .
C15 C 0.3580(4) 0.6378(8) 0.3013(10) 0.177(7) Uani 1 1 d . . . . .
H15A H 0.3665 0.6788 0.3468 0.266 Uiso 1 1 calc R U . . .
H15B H 0.3223 0.6112 0.3108 0.266 Uiso 1 1 calc R U . . .
H15C H 0.3578 0.6703 0.2485 0.266 Uiso 1 1 calc R U . . .
C16 C 0.3200(2) 0.4443(5) 0.2345(4) 0.0501(17) Uani 1 1 d . . . . .
H16 H 0.2969 0.4977 0.2242 0.060 Uiso 1 1 calc R U . B 3
C17 C 0.3091(4) 0.4112(9) 0.3201(7) 0.150(6) Uani 1 1 d . . . . .
H17A H 0.2703 0.3987 0.3261 0.225 Uiso 1 1 calc R U . . .
H17B H 0.3199 0.4563 0.3606 0.225 Uiso 1 1 calc R U . . .
H17C H 0.3299 0.3567 0.3297 0.225 Uiso 1 1 calc R U . . .
C18 C 0.3044(4) 0.3731(6) 0.1730(8) 0.121(4) Uani 1 1 d . . . . .
H18A H 0.3237 0.3180 0.1865 0.182 Uiso 1 1 calc R U . . .
H18B H 0.3142 0.3922 0.1167 0.182 Uiso 1 1 calc R U . . .
H18C H 0.2652 0.3628 0.1758 0.182 Uiso 1 1 calc R U . . .

loop_
_atom_site_aniso_label
_atom_site_aniso_U_11
_atom_site_aniso_U_22
_atom_site_aniso_U_33
_atom_site_aniso_U_23
_atom_site_aniso_U_13
_atom_site_aniso_U_12
Ag1 0.0549(3) 0.0375(3) 0.0473(3) -0.0027(2) -0.0019(2) -0.0023(2)
Ag2 0.0430(3) 0.0375(3) 0.0405(3) 0.0079(2) 0.0037(2) 0.0086(2)
Ag3 0.0313(2) 0.0301(2) 0.0497(3) -0.0007(2) 0.0009(2) 0.00480(18)
S1 0.0300(8) 0.0267(7) 0.0668(11) 0.0017(7) 0.0002(7) 0.0008(6)
S2A 0.0414(9) 0.0606(10) 0.0408(10) -0.0031(8) 0.0035(7) 0.0098(8)
C5A 0.040(4) 0.061(4) 0.055(4) 0.002(3) 0.006(3) 0.012(3)
C6A 0.051(6) 0.091(8) 0.119(10) 0.051(8) 0.033(6) 0.019(5)
C7A 0.071(6) 0.067(6) 0.077(7) 0.004(5) 0.015(5) 0.023(5)
C8A 0.041(5) 0.081(7) 0.078(7) -0.006(5) -0.007(5) 0.006(4)
S2B 0.0414(9) 0.0606(10) 0.0408(10) -0.0031(8) 0.0035(7) 0.0098(8)
C5B 0.040(4) 0.061(4) 0.055(4) 0.002(3) 0.006(3) 0.012(3)
C6B 0.034(13) 0.068(16) 0.056(9) -0.003(8) 0.002(8) 0.012(11)
C7B 0.049(14) 0.059(12) 0.057(11) 0.001(9) -0.004(9) 0.012(10)
C8B 0.031(13) 0.060(9) 0.043(16) 0.000(8) 0.008(11) 0.011(7)
S3 0.0392(8) 0.0254(7) 0.0359(9) -0.0024(6) 0.0001(6) 0.0031(6)
P1A 0.0310(8) 0.0383(9) 0.0466(10) -0.0010(7) 0.0040(7) 0.0077(7)
C19A 0.069(8) 0.092(11) 0.061(9) 0.029(8) 0.030(7) 0.035(8)
C20A 0.073(8) 0.073(8) 0.046(7) 0.027(6) -0.004(6) 0.025(6)
C21A 0.083(5) 0.070(5) 0.075(5) 0.016(4) 0.037(4) 0.025(4)
P1B 0.0310(8) 0.0383(9) 0.0466(10) -0.0010(7) 0.0040(7) 0.0077(7)
C19B 0.066(8) 0.061(18) 0.042(8) 0.013(8) 0.013(6) 0.027(7)
C20B 0.067(9) 0.11(3) 0.044(11) 0.012(12) 0.012(8) 0.031(10)
C21B 0.083(5) 0.070(5) 0.075(5) 0.016(4) 0.037(4) 0.025(4)
C1 0.029(3) 0.028(3) 0.097(6) 0.011(4) 0.009(3) 0.006(3)
C2 0.037(4) 0.047(4) 0.118(7) 0.009(4) -0.005(4) 0.008(3)
C3 0.067(6) 0.064(5) 0.162(9) -0.053(6) -0.009(6) 0.023(4)
C4 0.080(6) 0.078(6) 0.198(12) 0.083(7) 0.055(7) 0.035(5)
C9 0.057(4) 0.029(3) 0.037(4) -0.003(3) -0.012(3) 0.007(3)
C10 0.042(4) 0.067(4) 0.050(4) 0.007(4) -0.011(3) -0.003(3)
C11 0.114(6) 0.028(3) 0.053(5) -0.009(3) -0.026(4) 0.011(4)
C12 0.057(4) 0.045(4) 0.036(4) 0.005(3) 0.001(3) 0.012(3)
C13 0.061(6) 0.072(6) 0.213(12) -0.082(7) -0.035(7) 0.030(5)
C14 0.066(7) 0.094(8) 0.301(17) -0.124(10) -0.016(8) 0.001(6)
C15 0.085(8) 0.137(10) 0.310(19) -0.137(12) -0.024(10) 0.046(7)
C16 0.031(3) 0.068(5) 0.052(4) 0.009(4) -0.001(3) 0.012(3)
C17 0.061(6) 0.255(15) 0.134(10) 0.116(10) 0.041(6) 0.037(8)
C18 0.061(6) 0.067(6) 0.236(14) -0.048(7) -0.013(7) -0.005(5)

loop_
_atom_type_symbol
_atom_type_description
_atom_type_scat_dispersion_real
_atom_type_scat_dispersion_imag
_atom_type_scat_source
C C 0.0033 0.0016 'International Tables Vol C Tables 4.2.6.8 and 6.1.1.4'
H H 0.0000 0.0000 'International Tables Vol C Tables 4.2.6.8 and 6.1.1.4'
P P 0.1023 0.0942 'International Tables Vol C Tables 4.2.6.8 and 6.1.1.4'
S S 0.1246 0.1234 'International Tables Vol C Tables 4.2.6.8 and 6.1.1.4'
Ag Ag -0.8971 1.1015 'International Tables Vol C Tables 4.2.6.8 and 6.1.1.4'

loop_
_geom_angle_atom_site_label_1
_geom_angle_atom_site_label_2
_geom_angle_atom_site_label_3
_geom_angle
_geom_angle_site_symmetry_1
_geom_angle_site_symmetry_3
S1 Ag1 S2A 162.90(6) . .
S1 Ag1 S3 102.91(5) . .
S2A Ag1 S3 94.08(5) . .
S1 Ag1 Ag2 139.19(4) . .
S2A Ag1 Ag2 51.38(4) . .
S3 Ag1 Ag2 64.49(3) . .
S1 Ag1 Ag2 48.54(4) . 3
S2A Ag1 Ag2 131.08(5) . 3
S3 Ag1 Ag2 98.87(3) . 3
Ag2 Ag1 Ag2 93.221(19) . 3
S1 Ag2 S2A 178.91(6) 3 .
S1 Ag2 Ag1 128.82(5) 3 .
S2A Ag2 Ag1 52.25(5) . .
S1 Ag2 Ag1 49.45(4) 3 3
S2A Ag2 Ag1 131.29(4) . 3
Ag1 Ag2 Ag1 85.750(19) . 3
P1A Ag3 S3 141.48(5) . 3
P1A Ag3 S3 135.48(6) . .
S3 Ag3 S3 82.26(6) 3 .
P1A Ag3 Ag3 140.05(4) . 3
S3 Ag3 Ag3 52.20(3) 3 3
S3 Ag3 Ag3 49.91(4) . 3
C1 S1 Ag2 111.6(2) . 3
C1 S1 Ag1 107.8(2) . .
Ag2 S1 Ag1 82.01(5) 3 .
C5A S2A Ag2 111.7(2) . .
C5A S2A Ag1 112.0(2) . .
Ag2 S2A Ag1 76.38(5) . .
C6A C5A C8A 113.0(8) . .
C6A C5A C7A 110.4(7) . .
C8A C5A C7A 109.3(6) . .
C6A C5A S2A 107.9(5) . .
C8A C5A S2A 109.4(5) . .
C7A C5A S2A 106.6(5) . .
C5A C6A H6A1 109.5 . .
C5A C6A H6A2 109.5 . .
H6A1 C6A H6A2 109.5 . .
C5A C6A H6A3 109.5 . .
H6A1 C6A H6A3 109.5 . .
H6A2 C6A H6A3 109.5 . .
C5A C7A H7A1 109.5 . .
C5A C7A H7A2 109.5 . .
H7A1 C7A H7A2 109.5 . .
C5A C7A H7A3 109.5 . .
H7A1 C7A H7A3 109.5 . .
H7A2 C7A H7A3 109.5 . .
C5A C8A H8A1 109.5 . .
C5A C8A H8A2 109.5 . .
H8A1 C8A H8A2 109.5 . .
C5A C8A H8A3 109.5 . .
H8A1 C8A H8A3 109.5 . .
H8A2 C8A H8A3 109.5 . .
H6B1 C6B H6B2 109.5 . .
H6B1 C6B H6B3 109.5 . .
H6B2 C6B H6B3 109.5 . .
H7B1 C7B H7B2 109.5 . .
H7B1 C7B H7B3 109.5 . .
H7B2 C7B H7B3 109.5 . .
H8B1 C8B H8B2 109.5 . .
H8B1 C8B H8B3 109.5 . .
H8B2 C8B H8B3 109.5 . .
C9 S3 Ag3 112.7(2) . 3
C9 S3 Ag3 123.32(19) . .
Ag3 S3 Ag3 77.89(5) 3 .
C9 S3 Ag1 107.57(19) . .
Ag3 S3 Ag1 89.53(5) 3 .
Ag3 S3 Ag1 128.64(6) . .
C19A P1A C16 107.9(5) . .
C19A P1A C13 100.5(8) . .
C16 P1A C13 102.4(4) . .
C19A P1A Ag3 117.0(4) . .
C16 P1A Ag3 113.7(2) . .
C13 P1A Ag3 113.6(3) . .
C20A C19A C21A 118.8(10) . .
C20A C19A P1A 122.3(8) . .
C21A C19A P1A 115.8(8) . .
C20A C19A H19A 95.9 . .
C21A C19A H19A 95.9 . .
P1A C19A H19A 95.9 . .
C19A C20A H20A 109.5 . .
C19A C20A H20B 109.5 . .
H20A C20A H20B 109.5 . .
C19A C20A H20C 109.5 . .
H20A C20A H20C 109.5 . .
H20B C20A H20C 109.5 . .
C19A C21A H21A 109.5 . .
C19A C21A H21B 109.5 . .
H21A C21A H21B 109.5 . .
C19A C21A H21C 109.5 . .
H21A C21A H21C 109.5 . .
H21B C21A H21C 109.5 . .
C20B C19B H19B 94.8 . .
C19B C20B H20D 109.5 . .
C19B C20B H20E 109.5 . .
H20D C20B H20E 109.5 . .
C19B C20B H20F 109.5 . .
H20D C20B H20F 109.5 . .
H20E C20B H20F 109.5 . .
C4 C1 C2 113.1(7) . .
C4 C1 C3 110.5(7) . .
C2 C1 C3 107.8(6) . .
C4 C1 S1 107.1(5) . .
C2 C1 S1 111.7(4) . .
C3 C1 S1 106.5(5) . .
C1 C2 H2A 109.5 . .
C1 C2 H2B 109.5 . .
H2A C2 H2B 109.5 . .
C1 C2 H2C 109.5 . .
H2A C2 H2C 109.5 . .
H2B C2 H2C 109.5 . .
C1 C3 H3A 109.5 . .
C1 C3 H3B 109.5 . .
H3A C3 H3B 109.5 . .
C1 C3 H3C 109.5 . .
H3A C3 H3C 109.5 . .
H3B C3 H3C 109.5 . .
C1 C4 H4A 109.5 . .
C1 C4 H4B 109.5 . .
H4A C4 H4B 109.5 . .
C1 C4 H4C 109.5 . .
H4A C4 H4C 109.5 . .
H4B C4 H4C 109.5 . .
C10 C9 C11 110.5(5) . .
C10 C9 C12 110.0(5) . .
C11 C9 C12 110.3(5) . .
C10 C9 S3 109.4(4) . .
C11 C9 S3 108.3(4) . .
C12 C9 S3 108.3(4) . .
C9 C10 H10A 109.5 . .
C9 C10 H10B 109.5 . .
H10A C10 H10B 109.5 . .
C9 C10 H10C 109.5 . .
H10A C10 H10C 109.5 . .
H10B C10 H10C 109.5 . .
C9 C11 H11A 109.5 . .
C9 C11 H11B 109.5 . .
H11A C11 H11B 109.5 . .
C9 C11 H11C 109.5 . .
H11A C11 H11C 109.5 . .
H11B C11 H11C 109.5 . .
C9 C12 H12A 109.5 . .
C9 C12 H12B 109.5 . .
H12A C12 H12B 109.5 . .
C9 C12 H12C 109.5 . .
H12A C12 H12C 109.5 . .
H12B C12 H12C 109.5 . .
C14 C13 C15 112.1(9) . .
C14 C13 P1A 112.2(7) . .
C15 C13 P1A 118.8(7) . .
C14 C13 H13 103.9 . .
C15 C13 H13 103.9 . .
P1A C13 H13 103.9 . .
C13 C14 H14A 109.5 . .
C13 C14 H14B 109.5 . .
H14A C14 H14B 109.5 . .
C13 C14 H14C 109.5 . .
H14A C14 H14C 109.5 . .
H14B C14 H14C 109.5 . .
C13 C15 H15A 109.5 . .
C13 C15 H15B 109.5 . .
H15A C15 H15B 109.5 . .
C13 C15 H15C 109.5 . .
H15A C15 H15C 109.5 . .
H15B C15 H15C 109.5 . .
C17 C16 C18 108.8(9) . .
C17 C16 P1A 111.6(5) . .
C18 C16 P1A 110.5(5) . .
C17 C16 H16 108.6 . .
C18 C16 H16 108.6 . .
P1A C16 H16 108.6 . .
C16 C17 H17A 109.5 . .
C16 C17 H17B 109.5 . .
H17A C17 H17B 109.5 . .
C16 C17 H17C 109.5 . .
H17A C17 H17C 109.5 . .
H17B C17 H17C 109.5 . .
C16 C18 H18A 109.5 . .
C16 C18 H18B 109.5 . .
H18A C18 H18B 109.5 . .
C16 C18 H18C 109.5 . .
H18A C18 H18C 109.5 . .
H18B C18 H18C 109.5 . .

loop_
_geom_bond_atom_site_label_1
_geom_bond_atom_site_label_2
_geom_bond_distance
_geom_bond_site_symmetry_2
Ag1 S1 2.4103(17) .
Ag1 S2A 2.4299(18) .
Ag1 S3 2.8183(17) .
Ag1 Ag2 2.9869(12) .
Ag1 Ag2 3.1416(12) 3
Ag2 S1 2.3774(17) 3
Ag2 S2A 2.4011(18) .
Ag2 Ag1 3.1415(12) 3
Ag3 P1A 2.3819(16) .
Ag3 S3 2.5123(16) 3
Ag3 S3 2.5946(15) .
Ag3 Ag3 3.2108(14) 3
S1 C1 1.864(6) .
S1 Ag2 2.3775(17) 3
S2A C5A 1.860(7) .
C5A C6A 1.480(11) .
C5A C8A 1.518(11) .
C5A C7A 1.537(11) .
C6A H6A1 0.9800 .
C6A H6A2 0.9800 .
C6A H6A3 0.9800 .
C7A H7A1 0.9800 .
C7A H7A2 0.9800 .
C7A H7A3 0.9800 .
C8A H8A1 0.9800 .
C8A H8A2 0.9800 .
C8A H8A3 0.9800 .
C6B H6B1 0.9800 .
C6B H6B2 0.9800 .
C6B H6B3 0.9800 .
C7B H7B1 0.9800 .
C7B H7B2 0.9800 .
C7B H7B3 0.9800 .
C8B H8B1 0.9800 .
C8B H8B2 0.9800 .
C8B H8B3 0.9800 .
S3 C9 1.861(6) .
S3 Ag3 2.5123(16) 3
P1A C19A 1.798(12) .
P1A C16 1.848(6) .
P1A C13 1.852(8) .
C19A C20A 1.390(14) .
C19A C21A 1.496(14) .
C19A H19A 1.0000 .
C20A H20A 0.9800 .
C20A H20B 0.9800 .
C20A H20C 0.9800 .
C21A H21A 0.9800 .
C21A H21B 0.9800 .
C21A H21C 0.9800 .
C19B C20B 1.48(4) .
C19B H19B 1.0000 .
C20B H20D 0.9800 .
C20B H20E 0.9800 .
C20B H20F 0.9800 .
C1 C4 1.473(10) .
C1 C2 1.489(8) .
C1 C3 1.550(11) .
C2 H2A 0.9800 .
C2 H2B 0.9800 .
C2 H2C 0.9800 .
C3 H3A 0.9800 .
C3 H3B 0.9800 .
C3 H3C 0.9800 .
C4 H4A 0.9800 .
C4 H4B 0.9800 .
C4 H4C 0.9800 .
C9 C10 1.518(8) .
C9 C11 1.521(8) .
C9 C12 1.528(8) .
C10 H10A 0.9800 .
C10 H10B 0.9800 .
C10 H10C 0.9800 .
C11 H11A 0.9800 .
C11 H11B 0.9800 .
C11 H11C 0.9800 .
C12 H12A 0.9800 .
C12 H12B 0.9800 .
C12 H12C 0.9800 .
C13 C14 1.442(12) .
C13 C15 1.491(11) .
C13 H13 1.0000 .
C14 H14A 0.9800 .
C14 H14B 0.9800 .
C14 H14C 0.9800 .
C15 H15A 0.9800 .
C15 H15B 0.9800 .
C15 H15C 0.9800 .
C16 C17 1.488(10) .
C16 C18 1.509(11) .
C16 H16 1.0000 .
C17 H17A 0.9800 .
C17 H17B 0.9800 .
C17 H17C 0.9800 .
C18 H18A 0.9800 .
C18 H18B 0.9800 .
C18 H18C 0.9800 .

loop_
_geom_torsion_atom_site_label_1
_geom_torsion_atom_site_label_2
_geom_torsion_atom_site_label_3
_geom_torsion_atom_site_label_4
_geom_torsion
_geom_torsion_site_symmetry_1
Ag2 S2A C5A C6A -88.0(7) .
Ag1 S2A C5A C6A -171.5(6) .
Ag2 S2A C5A C8A 35.4(6) .
Ag1 S2A C5A C8A -48.2(6) .
Ag2 S2A C5A C7A 153.4(5) .
Ag1 S2A C5A C7A 69.9(5) .
C16 P1A C19A C20A 31.8(16) .
C13 P1A C19A C20A -75.0(15) .
Ag3 P1A C19A C20A 161.5(11) .
C16 P1A C19A C21A -127.8(11) .
C13 P1A C19A C21A 125.4(12) .
Ag3 P1A C19A C21A 1.9(15) .
Ag2 S1 C1 C4 93.1(6) 3
Ag1 S1 C1 C4 -178.6(6) .
Ag2 S1 C1 C2 -31.3(6) 3
Ag1 S1 C1 C2 57.0(6) .
Ag2 S1 C1 C3 -148.7(5) 3
Ag1 S1 C1 C3 -60.4(5) .
Ag3 S3 C9 C10 60.0(4) 3
Ag3 S3 C9 C10 -30.2(5) .
Ag1 S3 C9 C10 157.0(4) .
Ag3 S3 C9 C11 -60.5(5) 3
Ag3 S3 C9 C11 -150.7(4) .
Ag1 S3 C9 C11 36.5(5) .
Ag3 S3 C9 C12 179.8(3) 3
Ag3 S3 C9 C12 89.7(4) .
Ag1 S3 C9 C12 -83.1(4) .
C19A P1A C13 C14 -69.1(11) .
C16 P1A C13 C14 179.7(9) .
Ag3 P1A C13 C14 56.7(11) .
C19A P1A C13 C15 64.4(12) .
C16 P1A C13 C15 -46.8(12) .
Ag3 P1A C13 C15 -169.8(10) .
C19A P1A C16 C17 -167.3(9) .
C13 P1A C16 C17 -61.8(8) .
Ag3 P1A C16 C17 61.2(7) .
C19A P1A C16 C18 71.6(9) .
C13 P1A C16 C18 177.0(7) .
Ag3 P1A C16 C18 -60.0(6) .
